data_4072354
loop_
_publ_author_name
'Wagler, J\"org'
'Hill, Anthony F.'

_publ_section_title
;
 Ring Opening of Organosilicon-Substituted Benzoxazolinone: A Convenient
 Route to Chelating Ureato and Carbamido Ligands
;
_journal_issue 24
_journal_name_full Organometallics
_journal_page_first 6579
_journal_paper_doi 10.1021/om800796z
_journal_volume 27
_journal_year 2008
_chemical_formula_moiety 'C26 H18 N2 O4 Si'
_chemical_formula_sum 'C26 H18 N2 O4 Si'
_chemical_formula_weight 450.51
_chemical_name_systematic
;
 ?
;
_space_group_IT_number 14
_symmetry_cell_setting monoclinic
_symmetry_space_group_name_Hall '-P 2ybc'
_symmetry_space_group_name_H-M 'P 1 21/c 1'
_atom_sites_solution_hydrogens geom
_atom_sites_solution_primary direct
_atom_sites_solution_secondary difmap
_audit_creation_method SHELXL-97
_cell_angle_alpha 90.00
_cell_angle_beta 100.9900(10)
_cell_angle_gamma 90.00
_cell_formula_units_Z 4
_cell_length_a 9.62450(10)
_cell_length_b 14.0115(2)
_cell_length_c 16.1647(2)
_cell_measurement_reflns_used 85035
_cell_measurement_temperature 110(2)
_cell_measurement_theta_max 41.154
_cell_measurement_theta_min 2.546
_cell_volume 2139.89(5)
_computing_structure_refinement 'SHELXL-97 (Sheldrick, 1997)'
_diffrn_ambient_temperature 110(2)
_diffrn_measured_fraction_theta_full 0.999
_diffrn_measured_fraction_theta_max 0.999
_diffrn_measurement_device_type 'Nonius Kappa CCD area detector'
_diffrn_measurement_method 'phi and omega scans'
_diffrn_radiation_monochromator graphite
_diffrn_radiation_source 'fine-focus sealed tube'
_diffrn_radiation_type MoK\a
_diffrn_radiation_wavelength 0.71073
_diffrn_reflns_av_R_equivalents 0.0628
_diffrn_reflns_av_sigmaI/netI 0.0337
_diffrn_reflns_limit_h_max 16
_diffrn_reflns_limit_h_min -16
_diffrn_reflns_limit_k_max 24
_diffrn_reflns_limit_k_min -24
_diffrn_reflns_limit_l_max 28
_diffrn_reflns_limit_l_min -28
_diffrn_reflns_number 89802
_diffrn_reflns_theta_full 38.00
_diffrn_reflns_theta_max 38.00
_diffrn_reflns_theta_min 2.57
_exptl_absorpt_coefficient_mu 0.148
_exptl_absorpt_correction_T_max 0.945
_exptl_absorpt_correction_T_min 0.846
_exptl_absorpt_correction_type multi-scan
_exptl_absorpt_process_details SORTAV
_exptl_crystal_colour colorless
_exptl_crystal_density_diffrn 1.398
_exptl_crystal_density_method 'not measured'
_exptl_crystal_description piece
_exptl_crystal_F_000 936
_exptl_crystal_size_max 0.49
_exptl_crystal_size_mid 0.45
_exptl_crystal_size_min 0.40
_refine_diff_density_max 0.587
_refine_diff_density_min -0.306
_refine_diff_density_rms 0.061
_refine_ls_extinction_method none
_refine_ls_goodness_of_fit_ref 1.061
_refine_ls_hydrogen_treatment constr
_refine_ls_matrix_type full
_refine_ls_number_parameters 298
_refine_ls_number_reflns 11652
_refine_ls_number_restraints 0
_refine_ls_restrained_S_all 1.061
_refine_ls_R_factor_all 0.0646
_refine_ls_R_factor_gt 0.0423
_refine_ls_shift/su_max 0.001
_refine_ls_shift/su_mean 0.000
_refine_ls_structure_factor_coef Fsqd
_refine_ls_weighting_details 'calc w=1/[\s^2^(Fo^2^)+(0.0623P)^2^+0.2965P] where P=(Fo^2^+2Fc^2^)/3'
_refine_ls_weighting_scheme calc
_refine_ls_wR_factor_gt 0.1109
_refine_ls_wR_factor_ref 0.1191
_reflns_number_gt 8816
_reflns_number_total 11652
_reflns_threshold_expression >2sigma(I)
_cod_data_source_file om800796z_si_002.cif
_cod_data_source_block compd5a
_cod_original_sg_symbol_Hall -P2ybc
_cod_original_sg_symbol_H-M P21/c
_cod_database_code 4072354

loop_
_symmetry_equiv_pos_as_xyz
'x, y, z'
'-x, y+1/2, -z+1/2'
'-x, -y, -z'
'x, -y-1/2, z-1/2'

loop_
_atom_site_label
_atom_site_type_symbol
_atom_site_fract_x
_atom_site_fract_y
_atom_site_fract_z
_atom_site_U_iso_or_equiv
_atom_site_adp_type
_atom_site_occupancy
_atom_site_symmetry_multiplicity
_atom_site_calc_flag
_atom_site_refinement_flags
Si1 Si 0.41090(2) 0.709058(15) 0.339234(13) 0.01272(5) Uani 1 1 d .
N1 N 0.30951(7) 0.73106(5) 0.23775(4) 0.01503(11) Uani 1 1 d .
N2 N 0.36997(7) 0.80550(5) 0.40119(4) 0.01479(11) Uani 1 1 d .
O1 O 0.40479(7) 0.88159(5) 0.22322(5) 0.02544(13) Uani 1 1 d .
O2 O 0.22512(7) 0.82345(5) 0.12515(4) 0.02278(12) Uani 1 1 d .
O3 O 0.15074(7) 0.85648(5) 0.32412(5) 0.02502(13) Uani 1 1 d .
O4 O 0.24566(6) 0.92280(4) 0.44932(4) 0.01981(11) Uani 1 1 d .
C1 C 0.32277(9) 0.81771(6) 0.19882(5) 0.01847(13) Uani 1 1 d .
C2 C 0.19352(8) 0.68253(6) 0.18789(5) 0.01576(12) Uani 1 1 d .
C3 C 0.12703(9) 0.59604(6) 0.19520(6) 0.02239(15) Uani 1 1 d .
H3 H 0.1558 0.5559 0.2427 0.027 Uiso 1 1 calc R
C4 C 0.01603(10) 0.57013(8) 0.12996(7) 0.02844(19) Uani 1 1 d .
H4 H -0.0312 0.5112 0.1335 0.034 Uiso 1 1 calc R
C5 C -0.02717(10) 0.62826(8) 0.05994(6) 0.02873(19) Uani 1 1 d .
H5 H -0.1018 0.6078 0.0163 0.034 Uiso 1 1 calc R
C6 C 0.03765(9) 0.71618(8) 0.05300(6) 0.02505(17) Uani 1 1 d .
H6 H 0.0088 0.7570 0.0059 0.030 Uiso 1 1 calc R
C7 C 0.14619(8) 0.74045(6) 0.11848(5) 0.01913(14) Uani 1 1 d .
C8 C 0.24673(8) 0.85996(6) 0.38405(5) 0.01736(13) Uani 1 1 d .
C9 C 0.44609(8) 0.83528(5) 0.48095(5) 0.01498(12) Uani 1 1 d .
C10 C 0.57371(9) 0.80674(6) 0.52993(5) 0.02051(14) Uani 1 1 d .
H10 H 0.6287 0.7572 0.5123 0.025 Uiso 1 1 calc R
C11 C 0.61764(10) 0.85436(7) 0.60653(5) 0.02374(16) Uani 1 1 d .
H11 H 0.7043 0.8363 0.6418 0.028 Uiso 1 1 calc R
C12 C 0.53767(11) 0.92768(7) 0.63259(5) 0.02355(16) Uani 1 1 d .
H12 H 0.5716 0.9591 0.6846 0.028 Uiso 1 1 calc R
C13 C 0.40867(10) 0.95546(6) 0.58341(5) 0.02198(15) Uani 1 1 d .
H13 H 0.3527 1.0047 0.6007 0.026 Uiso 1 1 calc R
C14 C 0.36726(8) 0.90740(6) 0.50851(5) 0.01657(12) Uani 1 1 d .
C15 C 0.34398(8) 0.59806(5) 0.37973(5) 0.01465(12) Uani 1 1 d .
C16 C 0.25628(9) 0.60399(6) 0.43957(5) 0.01975(14) Uani 1 1 d .
H16 H 0.2380 0.6645 0.4618 0.024 Uiso 1 1 calc R
C17 C 0.19563(11) 0.52264(7) 0.46692(6) 0.02776(19) Uani 1 1 d .
H17 H 0.1357 0.5279 0.5071 0.033 Uiso 1 1 calc R
C18 C 0.22277(11) 0.43363(7) 0.43548(6) 0.02737(18) Uani 1 1 d .
H18 H 0.1806 0.3781 0.4537 0.033 Uiso 1 1 calc R
C19 C 0.31160(10) 0.42583(6) 0.37740(6) 0.02340(16) Uani 1 1 d .
H19 H 0.3315 0.3649 0.3567 0.028 Uiso 1 1 calc R
C20 C 0.37132(9) 0.50729(6) 0.34969(5) 0.01953(14) Uani 1 1 d .
H20 H 0.4316 0.5015 0.3098 0.023 Uiso 1 1 calc R
C21 C 0.60371(8) 0.70913(6) 0.33862(5) 0.01525(12) Uani 1 1 d .
C22 C 0.67565(9) 0.79354(6) 0.32558(6) 0.02116(15) Uani 1 1 d .
H22 H 0.6259 0.8525 0.3199 0.025 Uiso 1 1 calc R
C23 C 0.81860(9) 0.79222(7) 0.32083(6) 0.02513(17) Uani 1 1 d .
H23 H 0.8660 0.8501 0.3131 0.030 Uiso 1 1 calc R
C24 C 0.89188(9) 0.70621(8) 0.32739(6) 0.02483(17) Uani 1 1 d .
H24 H 0.9887 0.7050 0.3225 0.030 Uiso 1 1 calc R
C25 C 0.82371(9) 0.62227(7) 0.34100(6) 0.02500(17) Uani 1 1 d .
H25 H 0.8740 0.5636 0.3458 0.030 Uiso 1 1 calc R
C26 C 0.68126(9) 0.62361(6) 0.34768(5) 0.01994(14) Uani 1 1 d .
H26 H 0.6361 0.5659 0.3585 0.024 Uiso 1 1 calc R

loop_
_atom_site_aniso_label
_atom_site_aniso_U_11
_atom_site_aniso_U_22
_atom_site_aniso_U_33
_atom_site_aniso_U_23
_atom_site_aniso_U_13
_atom_site_aniso_U_12
Si1 0.01329(8) 0.01038(8) 0.01484(9) -0.00040(6) 0.00354(6) 0.00027(6)
N1 0.0155(2) 0.0135(3) 0.0159(3) 0.0009(2) 0.0024(2) -0.0028(2)
N2 0.0145(2) 0.0121(2) 0.0176(3) -0.0019(2) 0.0026(2) 0.00190(19)
O1 0.0266(3) 0.0194(3) 0.0293(3) 0.0055(2) 0.0027(2) -0.0090(2)
O2 0.0247(3) 0.0236(3) 0.0187(3) 0.0063(2) 0.0005(2) -0.0037(2)
O3 0.0155(2) 0.0251(3) 0.0323(3) -0.0058(3) -0.0009(2) 0.0037(2)
O4 0.0179(2) 0.0166(3) 0.0259(3) -0.0037(2) 0.0066(2) 0.00309(19)
C1 0.0196(3) 0.0177(3) 0.0179(3) 0.0040(3) 0.0031(2) -0.0028(3)
C2 0.0147(3) 0.0156(3) 0.0168(3) -0.0015(2) 0.0026(2) -0.0009(2)
C3 0.0201(3) 0.0181(3) 0.0273(4) -0.0010(3) 0.0001(3) -0.0049(3)
C4 0.0215(4) 0.0261(4) 0.0351(5) -0.0060(4) -0.0013(3) -0.0072(3)
C5 0.0197(4) 0.0359(5) 0.0278(4) -0.0076(4) -0.0026(3) -0.0026(3)
C6 0.0209(3) 0.0338(5) 0.0186(3) -0.0008(3) -0.0009(3) 0.0011(3)
C7 0.0181(3) 0.0221(4) 0.0169(3) 0.0003(3) 0.0026(2) -0.0003(3)
C8 0.0146(3) 0.0133(3) 0.0249(3) -0.0017(3) 0.0055(2) 0.0008(2)
C9 0.0183(3) 0.0120(3) 0.0152(3) -0.0007(2) 0.0046(2) 0.0004(2)
C10 0.0237(3) 0.0191(3) 0.0176(3) -0.0008(3) 0.0011(3) 0.0046(3)
C11 0.0294(4) 0.0243(4) 0.0159(3) 0.0001(3) 0.0003(3) 0.0000(3)
C12 0.0356(4) 0.0203(4) 0.0154(3) -0.0020(3) 0.0066(3) -0.0045(3)
C13 0.0313(4) 0.0165(3) 0.0208(3) -0.0041(3) 0.0116(3) -0.0018(3)
C14 0.0194(3) 0.0129(3) 0.0190(3) -0.0009(2) 0.0075(2) -0.0002(2)
C15 0.0172(3) 0.0120(3) 0.0153(3) 0.0012(2) 0.0044(2) 0.0012(2)
C16 0.0248(3) 0.0157(3) 0.0212(3) -0.0002(3) 0.0107(3) -0.0005(3)
C17 0.0369(5) 0.0216(4) 0.0300(4) 0.0020(3) 0.0194(4) -0.0039(3)
C18 0.0378(5) 0.0171(4) 0.0296(4) 0.0042(3) 0.0124(4) -0.0053(3)
C19 0.0331(4) 0.0120(3) 0.0256(4) 0.0013(3) 0.0069(3) 0.0002(3)
C20 0.0253(4) 0.0128(3) 0.0221(3) 0.0000(3) 0.0085(3) 0.0019(3)
C21 0.0143(3) 0.0164(3) 0.0153(3) -0.0021(2) 0.0034(2) 0.0003(2)
C22 0.0163(3) 0.0175(3) 0.0297(4) -0.0017(3) 0.0045(3) -0.0019(3)
C23 0.0164(3) 0.0276(4) 0.0314(4) 0.0002(3) 0.0046(3) -0.0044(3)
C24 0.0149(3) 0.0351(5) 0.0247(4) -0.0019(3) 0.0043(3) 0.0010(3)
C25 0.0177(3) 0.0272(4) 0.0300(4) 0.0004(3) 0.0042(3) 0.0069(3)
C26 0.0175(3) 0.0188(3) 0.0235(3) 0.0011(3) 0.0040(3) 0.0034(3)

loop_
_atom_type_symbol
_atom_type_description
_atom_type_scat_dispersion_real
_atom_type_scat_dispersion_imag
_atom_type_scat_source
C C 0.0033 0.0016 'International Tables Vol C Tables 4.2.6.8 and 6.1.1.4'
H H 0.0000 0.0000 'International Tables Vol C Tables 4.2.6.8 and 6.1.1.4'
N N 0.0061 0.0033 'International Tables Vol C Tables 4.2.6.8 and 6.1.1.4'
O O 0.0106 0.0060 'International Tables Vol C Tables 4.2.6.8 and 6.1.1.4'
Si Si 0.0817 0.0704 'International Tables Vol C Tables 4.2.6.8 and 6.1.1.4'

loop_
_geom_angle_atom_site_label_1
_geom_angle_atom_site_label_2
_geom_angle_atom_site_label_3
_geom_angle
N1 Si1 N2 104.40(3)
N1 Si1 C15 107.88(3)
N2 Si1 C15 108.15(3)
N1 Si1 C21 111.72(3)
N2 Si1 C21 109.44(3)
C15 Si1 C21 114.70(3)
C1 N1 C2 107.01(6)
C1 N1 Si1 119.48(5)
C2 N1 Si1 132.71(5)
C8 N2 C9 107.00(6)
C8 N2 Si1 125.34(6)
C9 N2 Si1 127.33(5)
C1 O2 C7 107.09(6)
C8 O4 C14 107.59(6)
O1 C1 O2 122.45(8)
O1 C1 N1 127.74(8)
O2 C1 N1 109.81(7)
C3 C2 C7 119.60(7)
C3 C2 N1 134.13(7)
C7 C2 N1 106.26(7)
C2 C3 C4 117.48(9)
C2 C3 H3 121.3
C4 C3 H3 121.3
C5 C4 C3 121.87(9)
C5 C4 H4 119.1
C3 C4 H4 119.1
C4 C5 C6 120.88(8)
C4 C5 H5 119.6
C6 C5 H5 119.6
C7 C6 C5 116.14(9)
C7 C6 H6 121.9
C5 C6 H6 121.9
C6 C7 O2 126.26(8)
C6 C7 C2 123.99(8)
O2 C7 C2 109.74(7)
O3 C8 O4 121.71(7)
O3 C8 N2 129.10(8)
O4 C8 N2 109.18(7)
C14 C9 C10 120.37(7)
C14 C9 N2 106.66(7)
C10 C9 N2 132.96(7)
C9 C10 C11 116.93(8)
C9 C10 H10 121.5
C11 C10 H10 121.5
C12 C11 C10 121.81(8)
C12 C11 H11 119.1
C10 C11 H11 119.1
C13 C12 C11 121.00(8)
C13 C12 H12 119.5
C11 C12 H12 119.5
C14 C13 C12 116.20(8)
C14 C13 H13 121.9
C12 C13 H13 121.9
C13 C14 O4 126.75(7)
C13 C14 C9 123.68(8)
O4 C14 C9 109.56(7)
C16 C15 C20 118.00(7)
C16 C15 Si1 119.35(6)
C20 C15 Si1 122.57(6)
C17 C16 C15 121.00(8)
C17 C16 H16 119.5
C15 C16 H16 119.5
C18 C17 C16 119.97(8)
C18 C17 H17 120.0
C16 C17 H17 120.0
C19 C18 C17 120.03(8)
C19 C18 H18 120.0
C17 C18 H18 120.0
C18 C19 C20 119.91(8)
C18 C19 H19 120.0
C20 C19 H19 120.0
C19 C20 C15 121.07(8)
C19 C20 H20 119.5
C15 C20 H20 119.5
C26 C21 C22 117.78(7)
C26 C21 Si1 120.70(6)
C22 C21 Si1 121.47(6)
C23 C22 C21 121.12(8)
C23 C22 H22 119.4
C21 C22 H22 119.4
C24 C23 C22 119.96(9)
C24 C23 H23 120.0
C22 C23 H23 120.0
C25 C24 C23 119.97(8)
C25 C24 H24 120.0
C23 C24 H24 120.0
C24 C25 C26 120.20(8)
C24 C25 H25 119.9
C26 C25 H25 119.9
C25 C26 C21 120.91(8)
C25 C26 H26 119.5
C21 C26 H26 119.5

loop_
_geom_bond_atom_site_label_1
_geom_bond_atom_site_label_2
_geom_bond_distance
Si1 N1 1.7686(7)
Si1 N2 1.7705(7)
Si1 C15 1.8501(8)
Si1 C21 1.8577(7)
N1 C1 1.3846(10)
N1 C2 1.4195(10)
N2 C8 1.3930(10)
N2 C9 1.4188(10)
O1 C1 1.2088(10)
O2 C1 1.3715(10)
O2 C7 1.3820(11)
O3 C8 1.2054(10)
O4 C8 1.3757(10)
O4 C14 1.3801(10)
C2 C3 1.3860(12)
C2 C7 1.3892(11)
C3 C4 1.3985(12)
C3 H3 0.9500
C4 C5 1.3921(15)
C4 H4 0.9500
C5 C6 1.3949(15)
C5 H5 0.9500
C6 C7 1.3805(12)
C6 H6 0.9500
C9 C14 1.3871(11)
C9 C10 1.3873(11)
C10 C11 1.3990(12)
C10 H10 0.9500
C11 C12 1.3961(13)
C11 H11 0.9500
C12 C13 1.3959(14)
C12 H12 0.9500
C13 C14 1.3765(11)
C13 H13 0.9500
C15 C16 1.4023(11)
C15 C20 1.4040(11)
C16 C17 1.3907(12)
C16 H16 0.9500
C17 C18 1.3901(14)
C17 H17 0.9500
C18 C19 1.3893(13)
C18 H18 0.9500
C19 C20 1.3899(12)
C19 H19 0.9500
C20 H20 0.9500
C21 C26 1.4045(11)
C21 C22 1.4065(11)
C22 C23 1.3927(12)
C22 H22 0.9500
C23 C24 1.3902(14)
C23 H23 0.9500
C24 C25 1.3846(14)
C24 H24 0.9500
C25 C26 1.3958(12)
C25 H25 0.9500
C26 H26 0.9500

loop_
_geom_torsion_atom_site_label_1
_geom_torsion_atom_site_label_2
_geom_torsion_atom_site_label_3
_geom_torsion_atom_site_label_4
_geom_torsion
N2 Si1 N1 C1 54.90(7)
C15 Si1 N1 C1 169.78(6)
C21 Si1 N1 C1 -63.27(7)
N2 Si1 N1 C2 -113.37(7)
C15 Si1 N1 C2 1.51(8)
C21 Si1 N1 C2 128.45(7)
N1 Si1 N2 C8 23.95(7)
C15 Si1 N2 C8 -90.74(7)
C21 Si1 N2 C8 143.67(7)
N1 Si1 N2 C9 -163.60(6)
C15 Si1 N2 C9 81.71(7)
C21 Si1 N2 C9 -43.88(7)
C7 O2 C1 O1 -177.74(9)
C7 O2 C1 N1 1.69(9)
C2 N1 C1 O1 176.52(9)
Si1 N1 C1 O1 5.50(12)
C2 N1 C1 O2 -2.87(9)
Si1 N1 C1 O2 -173.89(5)
C1 N1 C2 C3 -177.78(9)
Si1 N1 C2 C3 -8.44(14)
C1 N1 C2 C7 2.89(8)
Si1 N1 C2 C7 172.23(6)
C7 C2 C3 C4 1.62(13)
N1 C2 C3 C4 -177.64(9)
C2 C3 C4 C5 0.03(15)
C3 C4 C5 C6 -1.22(16)
C4 C5 C6 C7 0.69(15)
C5 C6 C7 O2 -179.98(9)
C5 C6 C7 C2 1.03(14)
C1 O2 C7 C6 -178.91(9)
C1 O2 C7 C2 0.20(9)
C3 C2 C7 C6 -2.24(13)
N1 C2 C7 C6 177.20(8)
C3 C2 C7 O2 178.63(8)
N1 C2 C7 O2 -1.93(9)
C14 O4 C8 O3 178.39(8)
C14 O4 C8 N2 -0.82(9)
C9 N2 C8 O3 -178.11(9)
Si1 N2 C8 O3 -4.38(13)
C9 N2 C8 O4 1.02(8)
Si1 N2 C8 O4 174.75(5)
C8 N2 C9 C14 -0.82(8)
Si1 N2 C9 C14 -174.39(6)
C8 N2 C9 C10 179.58(9)
Si1 N2 C9 C10 6.01(13)
C14 C9 C10 C11 -0.49(12)
N2 C9 C10 C11 179.07(8)
C9 C10 C11 C12 -0.40(14)
C10 C11 C12 C13 1.04(14)
C11 C12 C13 C14 -0.73(13)
C12 C13 C14 O4 -179.23(8)
C12 C13 C14 C9 -0.18(12)
C8 O4 C14 C13 179.45(8)
C8 O4 C14 C9 0.29(9)
C10 C9 C14 C13 0.81(12)
N2 C9 C14 C13 -178.85(7)
C10 C9 C14 O4 180.00(7)
N2 C9 C14 O4 0.33(9)
N1 Si1 C15 C16 -102.59(7)
N2 Si1 C15 C16 9.79(7)
C21 Si1 C15 C16 132.22(6)
N1 Si1 C15 C20 73.97(7)
N2 Si1 C15 C20 -173.65(6)
C21 Si1 C15 C20 -51.22(8)
C20 C15 C16 C17 -1.43(13)
Si1 C15 C16 C17 175.29(8)
C15 C16 C17 C18 0.64(15)
C16 C17 C18 C19 0.66(16)
C17 C18 C19 C20 -1.12(15)
C18 C19 C20 C15 0.29(14)
C16 C15 C20 C19 0.97(12)
Si1 C15 C20 C19 -175.64(7)
N1 Si1 C21 C26 -107.84(7)
N2 Si1 C21 C26 137.04(7)
C15 Si1 C21 C26 15.31(8)
N1 Si1 C21 C22 69.43(7)
N2 Si1 C21 C22 -45.69(8)
C15 Si1 C21 C22 -167.42(7)
C26 C21 C22 C23 0.74(13)
Si1 C21 C22 C23 -176.62(7)
C21 C22 C23 C24 1.24(14)
C22 C23 C24 C25 -1.81(15)
C23 C24 C25 C26 0.37(14)
C24 C25 C26 C21 1.66(14)
C22 C21 C26 C25 -2.18(13)
Si1 C21 C26 C25 175.19(7)
